data_4086973
loop_
_publ_author_name
'Kubo, Kazuyuki'
'Okitsu, Hiroyuki'
'Miwa, Hiroto'
'Kume, Shoko'
'Cavell, Ronald G.'
'Mizuta, Tsutomu'

_publ_section_title
;
 Carbon(0)-Bridged Pt/Ag Dinuclear and Tetranuclear Complexes Based on a
 Cyclometalated Pincer Carbodiphosphorane Platform
;
_journal_issue 2
_journal_name_full Organometallics
_journal_page_first 266
_journal_paper_doi 10.1021/acs.organomet.6b00700
_journal_volume 36
_journal_year 2017
_chemical_formula_moiety 'C43 H43 Ag P3 Pt, C4 H10 O, C F3 O3 S'
_chemical_formula_sum 'C48 H53 Ag F3 O4 P3 Pt S'
_chemical_formula_weight 1178.83
_space_group_crystal_system triclinic
_space_group_IT_number 2
_space_group_name_Hall '-P 1'
_space_group_name_H-M_alt 'P -1'
_symmetry_space_group_name_Hall '-P 1'
_symmetry_space_group_name_H-M 'P -1'
_atom_sites_solution_hydrogens geom
_audit_creation_date 2016-02-01
_audit_creation_method
;
Olex2 1.2
(compiled 2015.09.30 svn.r3233 for OlexSys, GUI svn.r5103)
;
_cell_angle_alpha 112.810(2)
_cell_angle_beta 106.210(2)
_cell_angle_gamma 102.5800(10)
_cell_formula_units_Z 2
_cell_length_a 12.5033(14)
_cell_length_b 14.6582(16)
_cell_length_c 15.264(3)
_cell_measurement_reflns_used 9213
_cell_measurement_temperature 173.15
_cell_measurement_theta_max 28.45
_cell_measurement_theta_min 2.419
_cell_volume 2302.1(6)
_computing_cell_refinement 'SAINT v7.68A (Bruker, 2009)'
_computing_data_collection 'Bruker APEX2 (Bruker, 2009)'
_computing_data_reduction 'SAINT v7.68A (Bruker, 2009)'
_computing_molecular_graphics 'Olex2 (Dolomanov et al., 2009)'
_computing_publication_material 'Olex2 (Dolomanov et al., 2009)'
_computing_structure_refinement 'ShelXL (Sheldrick, 2014)'
_computing_structure_solution 'ShelXS (Sheldrick, 2008)'
_diffrn_ambient_temperature 173.15
_diffrn_measured_fraction_theta_full 0.977
_diffrn_measured_fraction_theta_max 0.945
_diffrn_measurement_device_type 'Bruker APEX-II CCD'
_diffrn_measurement_method '\f and \w scans'
_diffrn_radiation_monochromator graphite
_diffrn_radiation_type MoK\a
_diffrn_radiation_wavelength 0.71073
_diffrn_reflns_av_R_equivalents 0.0119
_diffrn_reflns_av_unetI/netI 0.0241
_diffrn_reflns_Laue_measured_fraction_full 0.977
_diffrn_reflns_Laue_measured_fraction_max 0.945
_diffrn_reflns_limit_h_max 16
_diffrn_reflns_limit_h_min -15
_diffrn_reflns_limit_k_max 18
_diffrn_reflns_limit_k_min -17
_diffrn_reflns_limit_l_max 19
_diffrn_reflns_limit_l_min -19
_diffrn_reflns_number 13146
_diffrn_reflns_point_group_measured_fraction_full 0.977
_diffrn_reflns_point_group_measured_fraction_max 0.945
_diffrn_reflns_theta_full 25.242
_diffrn_reflns_theta_max 27.498
_diffrn_reflns_theta_min 1.582
_diffrn_standards_number 0
_exptl_absorpt_coefficient_mu 3.665
_exptl_absorpt_correction_T_max 0.711
_exptl_absorpt_correction_T_min 0.602
_exptl_absorpt_correction_type multi-scan
_exptl_absorpt_process_details
;
SADABS-2008/1 (Bruker,2008) was used for absorption correction.
wR2(int) was 0.0717 before and 0.0196 after correction.
The Ratio of minimum to maximum transmission is 0.8469.
The \l/2 correction factor is Not present.
;
_exptl_crystal_colour yellow
_exptl_crystal_colour_primary yellow
_exptl_crystal_density_diffrn 1.701
_exptl_crystal_description plate
_exptl_crystal_F_000 1172
_exptl_crystal_size_max 0.15
_exptl_crystal_size_mid 0.1
_exptl_crystal_size_min 0.1
_refine_diff_density_max 2.355
_refine_diff_density_min -1.473
_refine_diff_density_rms 0.094
_refine_ls_extinction_method none
_refine_ls_goodness_of_fit_ref 1.034
_refine_ls_hydrogen_treatment constr
_refine_ls_matrix_type full
_refine_ls_number_parameters 566
_refine_ls_number_reflns 9997
_refine_ls_number_restraints 81
_refine_ls_restrained_S_all 1.055
_refine_ls_R_factor_all 0.0298
_refine_ls_R_factor_gt 0.0266
_refine_ls_shift/su_max 0.001
_refine_ls_shift/su_mean 0.000
_refine_ls_structure_factor_coef Fsqd
_refine_ls_weighting_details 'w=1/[\s^2^(Fo^2^)+(0.0320P)^2^+4.2561P] where P=(Fo^2^+2Fc^2^)/3'
_refine_ls_weighting_scheme calc
_refine_ls_wR_factor_gt 0.0657
_refine_ls_wR_factor_ref 0.0676
_reflns_Friedel_coverage 0.000
_reflns_number_gt 9284
_reflns_number_total 9997
_reflns_threshold_expression 'I > 2\s(I)'
_cod_data_source_file om6b00700_si_002.cif
_cod_data_source_block 3
_cod_original_cell_volume 2302.2(5)
_cod_database_code 4086973
_shelx_space_group_comment
;
The symmetry employed for this shelxl refinement is uniquely defined
by the following loop, which should always be used as a source of
symmetry information in preference to the above space-group names.
They are only intended as comments.
;
_shelx_estimated_absorpt_t_max 0.711
_shelx_estimated_absorpt_t_min 0.609
_olex2_refinement_description
;
1. Fixed Uiso
 At 1.2 times of:
  All C(H) groups, All C(H,H) groups, All C(H,H,H,H) groups
 At 1.5 times of:
  All C(H,H,H) groups
2. Restrained distances
 C48-C47 = C46-C45
 1.49 with sigma of 0.02
 O4-C47 = O4-C45
 1.42 with sigma of 0.01
 C48-O4
 2.38 with sigma of 0.02
 O4-C46
 2.38 with sigma of 0.02
 C47-C45
 2.37 with sigma of 0.02
3. Rigid bond restraints
 C46, C45, O4, C47, C48
 with sigma for 1-2 distances of 0.005 and sigma for 1-3 distances of 0.005
 C43A, C43, C42
 with sigma for 1-2 distances of 0.01 and sigma for 1-3 distances of 0.01
4. Uiso/Uaniso restraints and constraints
C46 \\sim C45 \\sim O4 \\sim C47 \\sim C48: within 1.7A with sigma of 0.01 and
sigma for terminal atoms of 0.02
C43A \\sim C43 \\sim C42: within 1.7A with sigma of 0.04 and sigma for terminal
atoms of 0.08
Uanis(C46) \\sim Ueq, Uanis(C45) \\sim Ueq, Uanis(O4) \\sim Ueq, Uanis(C47)
\\sim Ueq, Uanis(C48) \\sim Ueq: with sigma of 0.1 and sigma for terminal atoms
of 0.2
5. Others
 Sof(H42C)=Sof(H42D)=Sof(C43A)=Sof(H43D)=Sof(H43E)=Sof(H43F)=1-FVAR(1)
 Sof(H42A)=Sof(H42B)=Sof(C43)=Sof(H43A)=Sof(H43B)=Sof(H43C)=FVAR(1)
6.a Secondary CH2 refined with riding coordinates:
 C38(H38A,H38B), C40(H40A,H40B), C42(H42A,H42B), C42(H42C,H42D), C45(H45A,
 H45B), C47(H47A,H47B)
6.b Aromatic/amide H refined with riding coordinates:
 C3(H3), C4(H4), C5(H5), C6(H6), C7(H7), C9(H9), C10(H10), C11(H11), C12(H12),
 C13(H13), C15(H15), C16(H16), C17(H17), C18(H18), C21(H21), C22(H22), C23(H23),
  C24(H24), C25(H25), C27(H27), C28(H28), C29(H29), C30(H30), C31(H31),
 C33(H33), C34(H34), C35(H35), C36(H36)
6.c Idealised Me refined as rotating group:
 C39(H39A,H39B,H39C), C41(H41A,H41B,H41C), C43(H43A,H43B,H43C), C43A(H43D,H43E,
 H43F), C46(H46A,H46B,H46C), C48(H48A,H48B,H48C)
;
_shelx_shelxl_version_number 2014/7
_olex2_submission_special_instructions 'No special instructions were received'

loop_
_space_group_symop_operation_xyz
'x, y, z'
'-x, -y, -z'

loop_
_atom_site_label
_atom_site_type_symbol
_atom_site_fract_x
_atom_site_fract_y
_atom_site_fract_z
_atom_site_U_iso_or_equiv
_atom_site_adp_type
_atom_site_occupancy
_atom_site_site_symmetry_order
_atom_site_calc_flag
_atom_site_refinement_flags_posn
_atom_site_refinement_flags_adp
_atom_site_refinement_flags_occupancy
_atom_site_disorder_assembly
_atom_site_disorder_group
C1 C -0.4380(3) -0.4784(2) -0.6445(2) 0.0212(6) Uani 1 1 d . . . . .
C2 C -0.5144(3) -0.7023(3) -0.8117(3) 0.0325(7) Uani 1 1 d . . . . .
C3 C -0.5840(4) -0.7791(3) -0.7976(4) 0.0410(9) Uani 1 1 d . . . . .
H3 H -0.5648 -0.7731 -0.7303 0.049 Uiso 1 1 calc R . . . .
C4 C -0.6819(4) -0.8647(3) -0.8826(4) 0.0542(12) Uani 1 1 d . . . . .
H4 H -0.7286 -0.9178 -0.8732 0.065 Uiso 1 1 calc R . . . .
C5 C -0.7115(4) -0.8732(4) -0.9794(4) 0.0604(13) Uani 1 1 d . . . . .
H5 H -0.7792 -0.9314 -1.0367 0.072 Uiso 1 1 calc R . . . .
C6 C -0.6428(4) -0.7968(4) -0.9940(4) 0.0535(11) Uani 1 1 d . . . . .
H6 H -0.6637 -0.8026 -1.0613 0.064 Uiso 1 1 calc R . . . .
C7 C -0.5442(4) -0.7122(3) -0.9110(3) 0.0406(9) Uani 1 1 d . . . . .
H7 H -0.4966 -0.6607 -0.9216 0.049 Uiso 1 1 calc R . . . .
C8 C -0.2739(3) -0.5565(3) -0.7424(3) 0.0321(7) Uani 1 1 d . . . . .
C9 C -0.2608(4) -0.6379(4) -0.8197(3) 0.0422(9) Uani 1 1 d . . . . .
H9 H -0.3176 -0.7086 -0.8542 0.051 Uiso 1 1 calc R . . . .
C10 C -0.1635(4) -0.6147(4) -0.8461(4) 0.0525(12) Uani 1 1 d . . . . .
H10 H -0.1551 -0.6697 -0.8996 0.063 Uiso 1 1 calc R . . . .
C11 C -0.0805(4) -0.5138(5) -0.7955(4) 0.0544(13) Uani 1 1 d . . . . .
H11 H -0.0151 -0.4989 -0.8143 0.065 Uiso 1 1 calc R . . . .
C12 C -0.0910(4) -0.4335(4) -0.7173(4) 0.0454(10) Uani 1 1 d . . . . .
H12 H -0.0326 -0.3635 -0.6819 0.054 Uiso 1 1 calc R . . . .
C13 C -0.1870(3) -0.4551(3) -0.6905(3) 0.0360(8) Uani 1 1 d . . . . .
H13 H -0.1933 -0.3997 -0.6358 0.043 Uiso 1 1 calc R . . . .
C14 C -0.3333(3) -0.6092(3) -0.5948(3) 0.0292(7) Uani 1 1 d . . . . .
C15 C -0.3284(4) -0.7075(3) -0.6077(3) 0.0380(8) Uani 1 1 d . . . . .
H15 H -0.3590 -0.7664 -0.6754 0.046 Uiso 1 1 calc R . . . .
C16 C -0.2783(4) -0.7187(3) -0.5207(4) 0.0439(10) Uani 1 1 d . . . . .
H16 H -0.2766 -0.7858 -0.5284 0.053 Uiso 1 1 calc R . . . .
C17 C -0.2315(3) -0.6324(4) -0.4237(3) 0.0410(9) Uani 1 1 d . . . . .
H17 H -0.2000 -0.6405 -0.3641 0.049 Uiso 1 1 calc R . . . .
C18 C -0.2296(3) -0.5334(3) -0.4118(3) 0.0329(8) Uani 1 1 d . . . . .
H18 H -0.1928 -0.4744 -0.3437 0.040 Uiso 1 1 calc R . . . .
C19 C -0.2801(3) -0.5163(3) -0.4968(3) 0.0271(7) Uani 1 1 d . . . . .
C20 C -0.6269(3) -0.4556(3) -0.8005(3) 0.0252(6) Uani 1 1 d . . . . .
C21 C -0.7062(3) -0.5561(3) -0.8313(3) 0.0275(7) Uani 1 1 d . . . . .
H21 H -0.6813 -0.5978 -0.8012 0.033 Uiso 1 1 calc R . . . .
C22 C -0.8224(3) -0.5954(3) -0.9064(3) 0.0340(8) Uani 1 1 d . . . . .
H22 H -0.8760 -0.6645 -0.9282 0.041 Uiso 1 1 calc R . . . .
C23 C -0.8598(3) -0.5341(3) -0.9490(3) 0.0383(8) Uani 1 1 d . . . . .
H23 H -0.9393 -0.5606 -0.9991 0.046 Uiso 1 1 calc R . . . .
C24 C -0.7815(4) -0.4344(3) -0.9188(3) 0.0393(9) Uani 1 1 d . . . . .
H24 H -0.8077 -0.3920 -0.9475 0.047 Uiso 1 1 calc R . . . .
C25 C -0.6646(3) -0.3960(3) -0.8466(3) 0.0326(7) Uani 1 1 d . . . . .
H25 H -0.6099 -0.3288 -0.8285 0.039 Uiso 1 1 calc R . . . .
C26 C -0.3819(3) -0.3558(3) -0.7570(3) 0.0271(7) Uani 1 1 d . . . . .
C27 C -0.3976(3) -0.4225(3) -0.8579(3) 0.0325(7) Uani 1 1 d . . . . .
H27 H -0.4630 -0.4888 -0.8991 0.039 Uiso 1 1 calc R . . . .
C28 C -0.3180(4) -0.3924(4) -0.8982(3) 0.0406(9) Uani 1 1 d . . . . .
H28 H -0.3293 -0.4383 -0.9669 0.049 Uiso 1 1 calc R . . . .
C29 C -0.2225(4) -0.2960(4) -0.8391(4) 0.0466(10) Uani 1 1 d . . . . .
H29 H -0.1676 -0.2762 -0.8666 0.056 Uiso 1 1 calc R . . . .
C30 C -0.2076(4) -0.2292(4) -0.7403(4) 0.0508(11) Uani 1 1 d . . . . .
H30 H -0.1426 -0.1625 -0.7000 0.061 Uiso 1 1 calc R . . . .
C31 C -0.2867(4) -0.2580(3) -0.6986(3) 0.0403(9) Uani 1 1 d . . . . .
H31 H -0.2756 -0.2110 -0.6303 0.048 Uiso 1 1 calc R . . . .
C32 C -0.4591(3) -0.2830(2) -0.5892(3) 0.0242(6) Uani 1 1 d . . . . .
C33 C -0.5243(3) -0.2182(3) -0.5959(3) 0.0303(7) Uani 1 1 d . . . . .
H33 H -0.5824 -0.2354 -0.6611 0.036 Uiso 1 1 calc R . . . .
C34 C -0.5034(3) -0.1281(3) -0.5063(3) 0.0373(8) Uani 1 1 d . . . . .
H34 H -0.5473 -0.0832 -0.5096 0.045 Uiso 1 1 calc R . . . .
C35 C -0.4185(3) -0.1045(3) -0.4127(3) 0.0373(8) Uani 1 1 d . . . . .
H35 H -0.4039 -0.0430 -0.3513 0.045 Uiso 1 1 calc R . . . .
C36 C -0.3540(3) -0.1696(3) -0.4070(3) 0.0327(7) Uani 1 1 d . . . . .
H36 H -0.2964 -0.1513 -0.3412 0.039 Uiso 1 1 calc R . . . .
C37 C -0.3706(3) -0.2616(3) -0.4948(3) 0.0253(6) Uani 1 1 d . . . . .
C38 C -0.1289(4) -0.2260(4) -0.2214(3) 0.0520(11) Uani 1 1 d . . . . .
H38A H -0.2014 -0.2088 -0.2223 0.062 Uiso 1 1 calc R . . . .
H38B H -0.1395 -0.2904 -0.2125 0.062 Uiso 1 1 calc R . . . .
C39 C -0.0248(5) -0.1363(4) -0.1259(4) 0.0644(14) Uani 1 1 d . . . . .
H39A H -0.0159 -0.0699 -0.1294 0.097 Uiso 1 1 calc GR . . . .
H39B H 0.0485 -0.1513 -0.1220 0.097 Uiso 1 1 calc GR . . . .
H39C H -0.0391 -0.1293 -0.0641 0.097 Uiso 1 1 calc GR . . . .
C40 C -0.0642(4) -0.1338(4) -0.3440(4) 0.0551(12) Uani 1 1 d . . . . .
H40A H -0.1159 -0.0929 -0.3280 0.066 Uiso 1 1 calc R . . . .
H40B H 0.0156 -0.0938 -0.2853 0.066 Uiso 1 1 calc R . . . .
C41 C -0.0505(7) -0.1371(6) -0.4371(6) 0.119(3) Uani 1 1 d . . . . .
H41A H -0.1260 -0.1846 -0.4979 0.178 Uiso 1 1 calc GR . . . .
H41B H 0.0132 -0.1638 -0.4461 0.178 Uiso 1 1 calc GR . . . .
H41C H -0.0296 -0.0654 -0.4297 0.178 Uiso 1 1 calc GR . . . .
C42 C -0.0043(4) -0.3128(4) -0.3436(4) 0.0564(12) Uani 1 1 d . U . . .
H42A H 0.0712 -0.2511 -0.2939 0.068 Uiso 0.780(11) 1 calc R . P A 1
H42B H -0.0145 -0.3604 -0.3125 0.068 Uiso 0.780(11) 1 calc R . P A 1
H42C H -0.0144 -0.3615 -0.3136 0.068 Uiso 0.220(11) 1 calc R . P A 2
H42D H -0.0136 -0.3559 -0.4156 0.068 Uiso 0.220(11) 1 calc R . P A 2
C43 C 0.0133(6) -0.3693(7) -0.4362(6) 0.079(3) Uani 0.780(11) 1 d . U P A 1
H43A H 0.0290 -0.3227 -0.4667 0.118 Uiso 0.780(11) 1 calc GR . P A 1
H43B H -0.0589 -0.4326 -0.4864 0.118 Uiso 0.780(11) 1 calc GR . P A 1
H43C H 0.0816 -0.3909 -0.4185 0.118 Uiso 0.780(11) 1 calc GR . P A 1
C43A C 0.1197(15) -0.2344(19) -0.284(2) 0.060(7) Uani 0.220(11) 1 d . U P A 2
H43D H 0.1305 -0.1819 -0.3087 0.090 Uiso 0.220(11) 1 calc GR . P A 2
H43E H 0.1758 -0.2710 -0.2935 0.090 Uiso 0.220(11) 1 calc GR . P A 2
H43F H 0.1352 -0.1982 -0.2101 0.090 Uiso 0.220(11) 1 calc GR . P A 2
P1 P -0.39475(7) -0.58467(7) -0.70094(7) 0.02475(17) Uani 1 1 d . . . . .
P2 P -0.47725(7) -0.39914(6) -0.69945(6) 0.02136(15) Uani 1 1 d . . . . .
P3 P -0.12745(8) -0.26250(8) -0.34987(7) 0.03176(19) Uani 1 1 d . . . . .
Ag1 Ag -0.58021(2) -0.52042(2) -0.59344(2) 0.03463(7) Uani 1 1 d . . . . .
Pt1 Pt -0.30180(2) -0.37738(2) -0.49197(2) 0.02245(4) Uani 1 1 d . . . . .
C45 C -0.4334(12) 0.1020(13) -0.1157(11) 0.243(5) Uani 1 1 d D U . B 1
H45A H -0.4243 0.1777 -0.0895 0.291 Uiso 1 1 calc R . . B 1
H45B H -0.3742 0.0881 -0.1456 0.291 Uiso 1 1 calc R . . B 1
C46 C -0.4300(13) 0.0654(10) -0.0337(11) 0.226(5) Uani 1 1 d D U . B 1
H46A H -0.4936 -0.0045 -0.0657 0.339 Uiso 1 1 calc GR . . B 1
H46B H -0.4421 0.1170 0.0230 0.339 Uiso 1 1 calc GR . . B 1
H46C H -0.3520 0.0602 -0.0062 0.339 Uiso 1 1 calc GR . . B 1
C47 C -0.5653(11) 0.0741(11) -0.2566(11) 0.199(4) Uani 1 1 d D U . C 2
H47A H -0.5126 0.0598 -0.2940 0.239 Uiso 1 1 calc R . . C 2
H47B H -0.5466 0.1516 -0.2191 0.239 Uiso 1 1 calc R . . C 2
C48 C -0.7035(14) 0.0092(12) -0.3314(13) 0.282(8) Uani 1 1 d D U . C 2
H48A H -0.7493 0.0546 -0.3132 0.423 Uiso 1 1 calc GR . . C 2
H48B H -0.7324 -0.0538 -0.3236 0.423 Uiso 1 1 calc GR . . C 2
H48C H -0.7139 -0.0132 -0.4036 0.423 Uiso 1 1 calc GR . . C 2
O4 O -0.5594(10) 0.0269(9) -0.1889(9) 0.239(4) Uani 1 1 d D U . . .
C44 C -0.1415(4) -0.8262(4) -0.2469(4) 0.0462(10) Uani 1 1 d . . . . .
O1 O -0.1135(3) -0.7671(3) -0.0576(3) 0.0566(8) Uani 1 1 d . . . . .
O2 O -0.1912(3) -0.9563(2) -0.1774(2) 0.0508(8) Uani 1 1 d . . . . .
O3 O 0.0168(3) -0.8500(3) -0.1176(3) 0.0547(8) Uani 1 1 d . . . . .
F1 F -0.2537(3) -0.8320(3) -0.2797(3) 0.0725(9) Uani 1 1 d . . . . .
F2 F -0.1302(4) -0.8954(3) -0.3267(2) 0.0834(10) Uani 1 1 d . . . . .
F3 F -0.0726(3) -0.7295(3) -0.2215(3) 0.0753(9) Uani 1 1 d . . . . .
S1 S -0.10323(8) -0.85306(7) -0.13706(8) 0.0362(2) Uani 1 1 d . . . . .

loop_
_atom_site_aniso_label
_atom_site_aniso_U_11
_atom_site_aniso_U_22
_atom_site_aniso_U_33
_atom_site_aniso_U_23
_atom_site_aniso_U_13
_atom_site_aniso_U_12
C1 0.0182(14) 0.0269(15) 0.0206(15) 0.0135(12) 0.0088(12) 0.0070(11)
C2 0.0314(18) 0.0272(17) 0.0355(19) 0.0117(15) 0.0122(15) 0.0129(14)
C3 0.035(2) 0.034(2) 0.050(2) 0.0163(18) 0.0185(18) 0.0098(16)
C4 0.044(2) 0.033(2) 0.065(3) 0.013(2) 0.019(2) 0.0026(18)
C5 0.048(3) 0.036(2) 0.060(3) 0.003(2) 0.009(2) 0.005(2)
C6 0.058(3) 0.043(2) 0.037(2) 0.0089(19) 0.004(2) 0.018(2)
C7 0.047(2) 0.0304(19) 0.037(2) 0.0126(16) 0.0108(18) 0.0159(17)
C8 0.0296(18) 0.047(2) 0.0359(19) 0.0272(17) 0.0187(15) 0.0217(16)
C9 0.046(2) 0.055(2) 0.042(2) 0.027(2) 0.0267(19) 0.028(2)
C10 0.059(3) 0.086(4) 0.046(3) 0.040(3) 0.037(2) 0.050(3)
C11 0.039(2) 0.102(4) 0.062(3) 0.059(3) 0.036(2) 0.039(3)
C12 0.0290(19) 0.072(3) 0.056(3) 0.044(2) 0.0238(19) 0.0209(19)
C13 0.0273(18) 0.052(2) 0.041(2) 0.0296(19) 0.0174(16) 0.0173(16)
C14 0.0248(16) 0.0391(19) 0.0359(19) 0.0251(16) 0.0162(14) 0.0147(14)
C15 0.037(2) 0.039(2) 0.050(2) 0.0264(18) 0.0220(18) 0.0203(16)
C16 0.038(2) 0.048(2) 0.069(3) 0.042(2) 0.025(2) 0.0245(18)
C17 0.0304(19) 0.061(3) 0.054(3) 0.043(2) 0.0203(18) 0.0217(18)
C18 0.0236(16) 0.048(2) 0.038(2) 0.0284(17) 0.0153(15) 0.0145(15)
C19 0.0182(15) 0.0385(18) 0.0312(17) 0.0211(15) 0.0123(13) 0.0105(13)
C20 0.0192(15) 0.0314(17) 0.0222(15) 0.0119(13) 0.0070(12) 0.0081(12)
C21 0.0249(16) 0.0301(17) 0.0244(16) 0.0119(14) 0.0088(13) 0.0083(13)
C22 0.0229(17) 0.0370(19) 0.0285(18) 0.0105(15) 0.0055(14) 0.0029(14)
C23 0.0250(17) 0.050(2) 0.0279(18) 0.0127(17) 0.0030(14) 0.0134(16)
C24 0.039(2) 0.047(2) 0.0303(19) 0.0182(17) 0.0070(16) 0.0226(18)
C25 0.0324(18) 0.0314(18) 0.0294(18) 0.0153(15) 0.0063(15) 0.0105(14)
C26 0.0222(15) 0.0336(17) 0.0285(17) 0.0196(14) 0.0093(13) 0.0079(13)
C27 0.0294(18) 0.0388(19) 0.0302(18) 0.0177(16) 0.0136(15) 0.0099(15)
C28 0.037(2) 0.059(3) 0.033(2) 0.0259(19) 0.0195(17) 0.0166(18)
C29 0.033(2) 0.068(3) 0.051(3) 0.039(2) 0.0231(19) 0.0128(19)
C30 0.036(2) 0.052(3) 0.055(3) 0.027(2) 0.019(2) -0.0034(18)
C31 0.035(2) 0.041(2) 0.035(2) 0.0170(17) 0.0141(17) 0.0015(16)
C32 0.0228(15) 0.0208(14) 0.0258(16) 0.0098(13) 0.0095(13) 0.0054(12)
C33 0.0270(17) 0.0290(17) 0.0326(18) 0.0153(15) 0.0089(14) 0.0095(13)
C34 0.035(2) 0.0263(17) 0.048(2) 0.0148(16) 0.0167(17) 0.0124(15)
C35 0.037(2) 0.0236(17) 0.039(2) 0.0073(15) 0.0130(17) 0.0075(14)
C36 0.0287(17) 0.0288(17) 0.0282(18) 0.0086(14) 0.0071(14) 0.0040(14)
C37 0.0202(15) 0.0266(16) 0.0249(16) 0.0118(13) 0.0078(12) 0.0039(12)
C38 0.043(2) 0.062(3) 0.027(2) 0.0127(19) 0.0070(18) 0.002(2)
C39 0.057(3) 0.067(3) 0.035(2) 0.016(2) 0.001(2) 0.002(2)
C40 0.029(2) 0.054(3) 0.072(3) 0.039(3) 0.005(2) 0.0006(18)
C41 0.113(6) 0.112(6) 0.082(5) 0.068(5) -0.001(4) -0.031(5)
C42 0.023(2) 0.062(3) 0.072(3) 0.030(3) 0.009(2) 0.0114(19)
C43 0.035(3) 0.128(7) 0.080(5) 0.047(5) 0.027(3) 0.042(4)
C43A 0.010(7) 0.070(14) 0.084(17) 0.032(12) 0.004(8) 0.013(7)
P1 0.0229(4) 0.0280(4) 0.0271(4) 0.0145(3) 0.0121(3) 0.0108(3)
P2 0.0178(4) 0.0243(4) 0.0211(4) 0.0118(3) 0.0071(3) 0.0054(3)
P3 0.0191(4) 0.0385(5) 0.0300(5) 0.0171(4) 0.0039(3) 0.0038(3)
Ag1 0.01926(12) 0.05723(18) 0.02821(14) 0.02533(13) 0.00987(10) 0.00595(11)
Pt1 0.01606(6) 0.02948(7) 0.02190(7) 0.01391(5) 0.00705(4) 0.00631(4)
C45 0.245(9) 0.274(11) 0.321(13) 0.155(9) 0.207(10) 0.148(9)
C46 0.298(13) 0.212(11) 0.325(13) 0.148(10) 0.220(10) 0.211(10)
C47 0.216(8) 0.214(9) 0.321(13) 0.161(8) 0.195(9) 0.178(8)
C48 0.263(11) 0.203(13) 0.368(16) 0.090(13) 0.126(12) 0.152(11)
O4 0.249(8) 0.252(9) 0.332(12) 0.158(8) 0.197(9) 0.157(8)
C44 0.044(2) 0.047(2) 0.043(2) 0.024(2) 0.0102(19) 0.0121(19)
O1 0.063(2) 0.0495(18) 0.0427(18) 0.0114(15) 0.0198(16) 0.0177(16)
O2 0.0475(17) 0.0381(15) 0.0461(17) 0.0184(14) 0.0082(14) -0.0033(13)
O3 0.0362(16) 0.063(2) 0.065(2) 0.0368(18) 0.0133(15) 0.0155(14)
F1 0.0488(17) 0.079(2) 0.083(2) 0.0488(18) 0.0043(15) 0.0221(15)
F2 0.123(3) 0.095(2) 0.0474(18) 0.0370(18) 0.042(2) 0.051(2)
F3 0.071(2) 0.0667(19) 0.090(2) 0.0566(19) 0.0204(18) 0.0065(16)
S1 0.0320(5) 0.0325(4) 0.0332(5) 0.0134(4) 0.0080(4) 0.0040(4)

loop_
_atom_type_symbol
_atom_type_description
_atom_type_scat_dispersion_real
_atom_type_scat_dispersion_imag
_atom_type_scat_source
C C 0.0033 0.0016 'International Tables Vol C Tables 4.2.6.8 and 6.1.1.4'
H H 0.0000 0.0000 'International Tables Vol C Tables 4.2.6.8 and 6.1.1.4'
Ag Ag -0.8971 1.1015 'International Tables Vol C Tables 4.2.6.8 and 6.1.1.4'
F F 0.0171 0.0103 'International Tables Vol C Tables 4.2.6.8 and 6.1.1.4'
O O 0.0106 0.0060 'International Tables Vol C Tables 4.2.6.8 and 6.1.1.4'
P P 0.1023 0.0942 'International Tables Vol C Tables 4.2.6.8 and 6.1.1.4'
Pt Pt -1.7033 8.3905 'International Tables Vol C Tables 4.2.6.8 and 6.1.1.4'
S S 0.1246 0.1234 'International Tables Vol C Tables 4.2.6.8 and 6.1.1.4'

loop_
_geom_angle_atom_site_label_1
_geom_angle_atom_site_label_2
_geom_angle_atom_site_label_3
_geom_angle
_geom_angle_site_symmetry_1
_geom_angle_site_symmetry_3
P1 C1 P2 125.29(18) . .
P1 C1 Ag1 112.81(15) . .
P1 C1 Pt1 106.10(15) . .
P2 C1 Ag1 104.65(14) . .
P2 C1 Pt1 108.60(15) . .
Pt1 C1 Ag1 95.27(12) . .
C3 C2 C7 119.3(4) . .
C3 C2 P1 120.2(3) . .
C7 C2 P1 120.2(3) . .
C2 C3 H3 120.2 . .
C4 C3 C2 119.6(4) . .
C4 C3 H3 120.2 . .
C3 C4 H4 119.7 . .
C5 C4 C3 120.7(4) . .
C5 C4 H4 119.7 . .
C4 C5 H5 120.0 . .
C4 C5 C6 120.0(4) . .
C6 C5 H5 120.0 . .
C5 C6 H6 119.9 . .
C7 C6 C5 120.2(5) . .
C7 C6 H6 119.9 . .
C2 C7 H7 119.9 . .
C6 C7 C2 120.2(4) . .
C6 C7 H7 119.9 . .
C9 C8 P1 120.9(3) . .
C13 C8 C9 118.8(3) . .
C13 C8 P1 120.0(3) . .
C8 C9 H9 120.2 . .
C8 C9 C10 119.6(4) . .
C10 C9 H9 120.2 . .
C9 C10 H10 119.8 . .
C11 C10 C9 120.5(4) . .
C11 C10 H10 119.8 . .
C10 C11 H11 119.8 . .
C10 C11 C12 120.4(4) . .
C12 C11 H11 119.8 . .
C11 C12 H12 120.1 . .
C11 C12 C13 119.8(4) . .
C13 C12 H12 120.1 . .
C8 C13 H13 119.6 . .
C12 C13 C8 120.9(4) . .
C12 C13 H13 119.6 . .
C15 C14 C19 123.0(3) . .
C15 C14 P1 123.6(3) . .
C19 C14 P1 113.2(2) . .
C14 C15 H15 120.3 . .
C16 C15 C14 119.4(4) . .
C16 C15 H15 120.3 . .
C15 C16 H16 120.2 . .
C17 C16 C15 119.6(4) . .
C17 C16 H16 120.2 . .
C16 C17 H17 119.7 . .
C16 C17 C18 120.7(4) . .
C18 C17 H17 119.7 . .
C17 C18 H18 118.6 . .
C17 C18 C19 122.8(4) . .
C17 C18 Ag1 120.3(2) . 2_444
C19 C18 H18 118.6 . .
C19 C18 Ag1 68.72(18) . 2_444
Ag1 C18 H18 81.5 2_444 .
C14 C19 C18 114.2(3) . .
C14 C19 Ag1 114.8(2) . 2_444
C14 C19 Pt1 117.6(2) . .
C18 C19 Ag1 79.8(2) . 2_444
C18 C19 Pt1 127.8(3) . .
Pt1 C19 Ag1 73.37(10) . 2_444
C21 C20 C25 119.3(3) . .
C21 C20 P2 121.4(3) . .
C25 C20 P2 119.3(3) . .
C20 C21 H21 120.0 . .
C20 C21 C22 120.0(3) . .
C22 C21 H21 120.0 . .
C21 C22 H22 119.9 . .
C23 C22 C21 120.2(3) . .
C23 C22 H22 119.9 . .
C22 C23 H23 119.9 . .
C24 C23 C22 120.2(3) . .
C24 C23 H23 119.9 . .
C23 C24 H24 120.0 . .
C23 C24 C25 120.1(4) . .
C25 C24 H24 120.0 . .
C20 C25 H25 119.8 . .
C24 C25 C20 120.3(3) . .
C24 C25 H25 119.8 . .
C27 C26 P2 120.7(3) . .
C31 C26 C27 118.9(3) . .
C31 C26 P2 120.3(3) . .
C26 C27 H27 119.9 . .
C28 C27 C26 120.3(4) . .
C28 C27 H27 119.9 . .
C27 C28 H28 119.8 . .
C29 C28 C27 120.5(4) . .
C29 C28 H28 119.8 . .
C28 C29 H29 120.2 . .
C30 C29 C28 119.6(4) . .
C30 C29 H29 120.2 . .
C29 C30 H30 119.6 . .
C29 C30 C31 120.7(4) . .
C31 C30 H30 119.6 . .
C26 C31 C30 120.0(4) . .
C26 C31 H31 120.0 . .
C30 C31 H31 120.0 . .
C33 C32 C37 123.3(3) . .
C33 C32 P2 123.0(3) . .
C37 C32 P2 113.7(2) . .
C32 C33 H33 120.3 . .
C34 C33 C32 119.3(3) . .
C34 C33 H33 120.3 . .
C33 C34 H34 120.3 . .
C35 C34 C33 119.3(3) . .
C35 C34 H34 120.3 . .
C34 C35 H35 119.6 . .
C34 C35 C36 120.8(3) . .
C36 C35 H35 119.6 . .
C35 C36 H36 118.7 . .
C35 C36 C37 122.6(3) . .
C37 C36 H36 118.7 . .
C32 C37 Pt1 118.8(2) . .
C36 C37 C32 114.6(3) . .
C36 C37 Pt1 125.5(3) . .
H38A C38 H38B 106.9 . .
C39 C38 H38A 107.3 . .
C39 C38 H38B 107.3 . .
C39 C38 P3 120.2(4) . .
P3 C38 H38A 107.3 . .
P3 C38 H38B 107.3 . .
C38 C39 H39A 109.5 . .
C38 C39 H39B 109.5 . .
C38 C39 H39C 109.5 . .
H39A C39 H39B 109.5 . .
H39A C39 H39C 109.5 . .
H39B C39 H39C 109.5 . .
H40A C40 H40B 107.3 . .
C41 C40 H40A 108.1 . .
C41 C40 H40B 108.1 . .
C41 C40 P3 116.7(5) . .
P3 C40 H40A 108.1 . .
P3 C40 H40B 108.1 . .
C40 C41 H41A 109.5 . .
C40 C41 H41B 109.5 . .
C40 C41 H41C 109.5 . .
H41A C41 H41B 109.5 . .
H41A C41 H41C 109.5 . .
H41B C41 H41C 109.5 . .
H42A C42 H42B 106.8 . .
H42C C42 H42D 107.2 . .
C43 C42 H42A 107.2 . .
C43 C42 H42B 107.2 . .
C43 C42 P3 120.6(4) . .
C43A C42 H42C 107.8 . .
C43A C42 H42D 107.8 . .
C43A C42 P3 118.0(9) . .
P3 C42 H42A 107.2 . .
P3 C42 H42B 107.2 . .
P3 C42 H42C 107.8 . .
P3 C42 H42D 107.8 . .
C42 C43 H43A 109.5 . .
C42 C43 H43B 109.5 . .
C42 C43 H43C 109.5 . .
H43A C43 H43B 109.5 . .
H43A C43 H43C 109.5 . .
H43B C43 H43C 109.5 . .
C42 C43A H43D 109.5 . .
C42 C43A H43E 109.5 . .
C42 C43A H43F 109.5 . .
H43D C43A H43E 109.5 . .
H43D C43A H43F 109.5 . .
H43E C43A H43F 109.5 . .
C1 P1 C2 114.85(16) . .
C1 P1 C8 116.09(16) . .
C1 P1 C14 102.55(16) . .
C2 P1 C8 105.90(18) . .
C14 P1 C2 111.92(17) . .
C14 P1 C8 105.21(16) . .
C1 P2 C20 116.39(15) . .
C1 P2 C26 116.49(15) . .
C1 P2 C32 102.21(15) . .
C26 P2 C20 103.63(15) . .
C32 P2 C20 111.01(15) . .
C32 P2 C26 106.90(15) . .
C38 P3 C40 103.8(2) . .
C38 P3 C42 102.3(2) . .
C38 P3 Pt1 117.88(14) . .
C40 P3 C42 103.2(2) . .
C40 P3 Pt1 114.35(15) . .
C42 P3 Pt1 113.47(17) . .
C1 Ag1 C18 134.70(11) . 2_444
C1 Ag1 C19 155.35(11) . 2_444
C1 Ag1 Ag1 92.57(8) . 2_444
C1 Ag1 Pt1 41.56(8) . .
C1 Ag1 Pt1 154.54(8) . 2_444
C18 Ag1 Ag1 115.47(8) 2_444 2_444
C18 Ag1 Pt1 130.95(9) 2_444 .
C18 Ag1 Pt1 70.75(7) 2_444 2_444
C19 Ag1 C18 31.43(10) 2_444 2_444
C19 Ag1 Ag1 86.31(8) 2_444 2_444
C19 Ag1 Pt1 123.41(8) 2_444 .
C19 Ag1 Pt1 45.95(8) 2_444 2_444
Ag1 Ag1 Pt1 55.337(10) 2_444 .
Ag1 Ag1 Pt1 70.748(15) 2_444 2_444
Pt1 Ag1 Pt1 126.085(12) 2_444 .
C1 Pt1 P3 165.86(8) . .
C1 Pt1 Ag1 92.70(8) . 2_444
C1 Pt1 Ag1 43.17(8) . .
C19 Pt1 C1 85.89(13) . .
C19 Pt1 P3 95.88(10) . .
C19 Pt1 Ag1 60.68(9) . 2_444
C19 Pt1 Ag1 83.27(9) . .
C37 Pt1 C1 85.68(12) . .
C37 Pt1 C19 164.40(12) . .
C37 Pt1 P3 95.50(9) . .
C37 Pt1 Ag1 106.67(9) . 2_444
C37 Pt1 Ag1 81.60(9) . .
P3 Pt1 Ag1 100.41(3) . 2_444
P3 Pt1 Ag1 150.96(3) . .
Ag1 Pt1 Ag1 53.913(12) 2_444 .
H45A C45 H45B 110.3 . .
C46 C45 H45A 112.8 . .
C46 C45 H45B 112.8 . .
O4 C45 H45A 112.8 . .
O4 C45 H45B 112.8 . .
O4 C45 C46 94.6(10) . .
C45 C46 H46A 109.5 . .
C45 C46 H46B 109.5 . .
C45 C46 H46C 109.5 . .
H46A C46 H46B 109.5 . .
H46A C46 H46C 109.5 . .
H46B C46 H46C 109.5 . .
H47A C47 H47B 109.9 . .
C48 C47 H47A 112.3 . .
C48 C47 H47B 112.3 . .
O4 C47 H47A 112.3 . .
O4 C47 H47B 112.3 . .
O4 C47 C48 97.5(10) . .
C47 C48 H48A 109.5 . .
C47 C48 H48B 109.5 . .
C47 C48 H48C 109.5 . .
H48A C48 H48B 109.5 . .
H48A C48 H48C 109.5 . .
H48B C48 H48C 109.5 . .
F1 C44 F3 107.0(4) . .
F1 C44 S1 111.5(3) . .
F2 C44 F1 106.8(4) . .
F2 C44 F3 108.1(4) . .
F2 C44 S1 111.6(3) . .
F3 C44 S1 111.5(3) . .
O1 S1 C44 103.2(2) . .
O1 S1 O2 115.7(2) . .
O1 S1 O3 114.5(2) . .
O2 S1 C44 103.0(2) . .
O3 S1 C44 103.1(2) . .
O3 S1 O2 114.9(2) . .

loop_
_geom_bond_atom_site_label_1
_geom_bond_atom_site_label_2
_geom_bond_distance
_geom_bond_site_symmetry_2
C1 P1 1.745(3) .
C1 P2 1.752(3) .
C1 Ag1 2.195(3) .
C1 Pt1 2.128(3) .
C2 C3 1.393(5) .
C2 C7 1.395(6) .
C2 P1 1.809(4) .
C3 H3 0.9500 .
C3 C4 1.392(6) .
C4 H4 0.9500 .
C4 C5 1.368(8) .
C5 H5 0.9500 .
C5 C6 1.387(7) .
C6 H6 0.9500 .
C6 C7 1.380(6) .
C7 H7 0.9500 .
C8 C9 1.394(5) .
C8 C13 1.386(5) .
C8 P1 1.822(3) .
C9 H9 0.9500 .
C9 C10 1.399(6) .
C10 H10 0.9500 .
C10 C11 1.364(7) .
C11 H11 0.9500 .
C11 C12 1.375(7) .
C12 H12 0.9500 .
C12 C13 1.385(5) .
C13 H13 0.9500 .
C14 C15 1.395(5) .
C14 C19 1.416(5) .
C14 P1 1.795(3) .
C15 H15 0.9500 .
C15 C16 1.390(6) .
C16 H16 0.9500 .
C16 C17 1.369(6) .
C17 H17 0.9500 .
C17 C18 1.385(5) .
C18 H18 0.9500 .
C18 C19 1.417(5) .
C18 Ag1 2.675(3) 2_444
C19 Ag1 2.533(3) 2_444
C19 Pt1 2.088(3) .
C20 C21 1.393(5) .
C20 C25 1.397(5) .
C20 P2 1.814(3) .
C21 H21 0.9500 .
C21 C22 1.396(5) .
C22 H22 0.9500 .
C22 C23 1.385(6) .
C23 H23 0.9500 .
C23 C24 1.382(6) .
C24 H24 0.9500 .
C24 C25 1.389(5) .
C25 H25 0.9500 .
C26 C27 1.394(5) .
C26 C31 1.393(5) .
C26 P2 1.812(3) .
C27 H27 0.9500 .
C27 C28 1.388(5) .
C28 H28 0.9500 .
C28 C29 1.382(6) .
C29 H29 0.9500 .
C29 C30 1.373(7) .
C30 H30 0.9500 .
C30 C31 1.394(5) .
C31 H31 0.9500 .
C32 C33 1.394(5) .
C32 C37 1.417(5) .
C32 P2 1.783(3) .
C33 H33 0.9500 .
C33 C34 1.390(5) .
C34 H34 0.9500 .
C34 C35 1.378(6) .
C35 H35 0.9500 .
C35 C36 1.388(5) .
C36 H36 0.9500 .
C36 C37 1.407(5) .
C37 Pt1 2.073(3) .
C38 H38A 0.9900 .
C38 H38B 0.9900 .
C38 C39 1.502(6) .
C38 P3 1.829(4) .
C39 H39A 0.9800 .
C39 H39B 0.9800 .
C39 H39C 0.9800 .
C40 H40A 0.9900 .
C40 H40B 0.9900 .
C40 C41 1.461(9) .
C40 P3 1.836(4) .
C41 H41A 0.9800 .
C41 H41B 0.9800 .
C41 H41C 0.9800 .
C42 H42A 0.9900 .
C42 H42B 0.9900 .
C42 H42C 0.9900 .
C42 H42D 0.9900 .
C42 C43 1.441(9) .
C42 C43A 1.476(19) .
C42 P3 1.842(5) .
C43 H43A 0.9800 .
C43 H43B 0.9800 .
C43 H43C 0.9800 .
C43A H43D 0.9800 .
C43A H43E 0.9800 .
C43A H43F 0.9800 .
P3 Pt1 2.2851(9) .
Ag1 C18 2.675(3) 2_444
Ag1 C19 2.533(3) 2_444
Ag1 Ag1 2.7346(7) 2_444
Ag1 Pt1 3.1946(4) .
Ag1 Pt1 2.7833(4) 2_444
Pt1 Ag1 2.7832(4) 2_444
C45 H45A 0.9900 .
C45 H45B 0.9900 .
C45 C46 1.535(14) .
C45 O4 1.500(9) .
C46 H46A 0.9800 .
C46 H46B 0.9800 .
C46 H46C 0.9800 .
C47 H47A 0.9900 .
C47 H47B 0.9900 .
C47 C48 1.593(14) .
C47 O4 1.443(9) .
C48 H48A 0.9800 .
C48 H48B 0.9800 .
C48 H48C 0.9800 .
C44 F1 1.323(5) .
C44 F2 1.316(6) .
C44 F3 1.325(5) .
C44 S1 1.828(4) .
O1 S1 1.431(3) .
O2 S1 1.434(3) .
O3 S1 1.433(3) .

loop_
_geom_torsion_atom_site_label_1
_geom_torsion_atom_site_label_2
_geom_torsion_atom_site_label_3
_geom_torsion_atom_site_label_4
_geom_torsion
_geom_torsion_site_symmetry_1
_geom_torsion_site_symmetry_4
C2 C3 C4 C5 -1.1(7) . .
C3 C2 C7 C6 0.8(6) . .
C3 C2 P1 C1 -88.0(3) . .
C3 C2 P1 C8 142.6(3) . .
C3 C2 P1 C14 28.4(4) . .
C3 C4 C5 C6 0.8(8) . .
C4 C5 C6 C7 0.2(8) . .
C5 C6 C7 C2 -1.1(7) . .
C7 C2 C3 C4 0.2(6) . .
C7 C2 P1 C1 86.5(3) . .
C7 C2 P1 C8 -43.0(3) . .
C7 C2 P1 C14 -157.1(3) . .
C8 C9 C10 C11 1.2(6) . .
C9 C8 C13 C12 2.5(6) . .
C9 C8 P1 C1 -156.2(3) . .
C9 C8 P1 C2 -27.4(4) . .
C9 C8 P1 C14 91.3(3) . .
C9 C10 C11 C12 0.4(7) . .
C10 C11 C12 C13 -0.5(7) . .
C11 C12 C13 C8 -0.9(6) . .
C13 C8 C9 C10 -2.6(6) . .
C13 C8 P1 C1 29.8(4) . .
C13 C8 P1 C2 158.6(3) . .
C13 C8 P1 C14 -82.8(3) . .
C14 C15 C16 C17 -1.9(6) . .
C15 C14 C19 C18 -4.8(5) . .
C15 C14 C19 Ag1 -94.5(4) . 2_444
C15 C14 C19 Pt1 -177.9(3) . .
C15 C14 P1 C1 154.7(3) . .
C15 C14 P1 C2 31.1(4) . .
C15 C14 P1 C8 -83.5(3) . .
C15 C16 C17 C18 -2.4(6) . .
C16 C17 C18 C19 3.2(6) . .
C16 C17 C18 Ag1 86.1(4) . 2_444
C17 C18 C19 C14 0.4(5) . .
C17 C18 C19 Ag1 113.1(3) . 2_444
C17 C18 C19 Pt1 172.7(3) . .
C19 C14 C15 C16 5.7(5) . .
C19 C14 P1 C1 -30.9(3) . .
C19 C14 P1 C2 -154.5(2) . .
C19 C14 P1 C8 91.0(3) . .
C20 C21 C22 C23 -1.1(5) . .
C21 C20 C25 C24 2.9(5) . .
C21 C20 P2 C1 0.8(3) . .
C21 C20 P2 C26 130.1(3) . .
C21 C20 P2 C32 -115.5(3) . .
C21 C22 C23 C24 1.2(6) . .
C22 C23 C24 C25 0.9(6) . .
C23 C24 C25 C20 -3.0(6) . .
C25 C20 C21 C22 -0.9(5) . .
C25 C20 P2 C1 179.1(3) . .
C25 C20 P2 C26 -51.6(3) . .
C25 C20 P2 C32 62.8(3) . .
C26 C27 C28 C29 -0.1(6) . .
C27 C26 C31 C30 -1.3(6) . .
C27 C26 P2 C1 82.7(3) . .
C27 C26 P2 C20 -46.5(3) . .
C27 C26 P2 C32 -163.9(3) . .
C27 C28 C29 C30 -1.0(7) . .
C28 C29 C30 C31 0.9(7) . .
C29 C30 C31 C26 0.3(7) . .
C31 C26 C27 C28 1.2(5) . .
C31 C26 P2 C1 -93.1(3) . .
C31 C26 P2 C20 137.7(3) . .
C31 C26 P2 C32 20.4(3) . .
C32 C33 C34 C35 0.2(5) . .
C33 C32 C37 C36 0.7(5) . .
C33 C32 C37 Pt1 169.7(3) . .
C33 C32 P2 C1 -151.9(3) . .
C33 C32 P2 C20 -27.2(3) . .
C33 C32 P2 C26 85.2(3) . .
C33 C34 C35 C36 -0.1(6) . .
C34 C35 C36 C37 0.3(6) . .
C35 C36 C37 C32 -0.6(5) . .
C35 C36 C37 Pt1 -168.7(3) . .
C37 C32 C33 C34 -0.5(5) . .
C37 C32 P2 C1 29.4(3) . .
C37 C32 P2 C20 154.2(2) . .
C37 C32 P2 C26 -93.5(3) . .
C39 C38 P3 C40 -41.1(5) . .
C39 C38 P3 C42 66.1(5) . .
C39 C38 P3 Pt1 -168.7(4) . .
C41 C40 P3 C38 179.5(5) . .
C41 C40 P3 C42 73.0(5) . .
C41 C40 P3 Pt1 -50.8(5) . .
C43 C42 P3 C38 168.0(5) . .
C43 C42 P3 C40 -84.4(6) . .
C43 C42 P3 Pt1 40.0(6) . .
C43A C42 P3 C38 -76.2(13) . .
C43A C42 P3 C40 31.4(13) . .
C43A C42 P3 Pt1 155.8(13) . .
P1 C1 P2 C20 78.6(2) . .
P1 C1 P2 C26 -44.1(3) . .
P1 C1 P2 C32 -160.3(2) . .
P1 C2 C3 C4 174.7(3) . .
P1 C2 C7 C6 -173.6(3) . .
P1 C8 C9 C10 -176.7(3) . .
P1 C8 C13 C12 176.6(3) . .
P1 C14 C15 C16 179.6(3) . .
P1 C14 C19 C18 -179.2(2) . .
P1 C14 C19 Ag1 91.0(2) . 2_444
P1 C14 C19 Pt1 7.6(3) . .
P2 C1 P1 C2 -71.8(3) . .
P2 C1 P1 C8 52.4(3) . .
P2 C1 P1 C14 166.5(2) . .
P2 C20 C21 C22 177.4(3) . .
P2 C20 C25 C24 -175.4(3) . .
P2 C26 C27 C28 -174.6(3) . .
P2 C26 C31 C30 174.5(3) . .
P2 C32 C33 C34 -179.1(3) . .
P2 C32 C37 C36 179.4(2) . .
P2 C32 C37 Pt1 -11.7(3) . .
Ag1 C1 P1 C2 57.5(2) . .
Ag1 C1 P1 C8 -178.23(15) . .
Ag1 C1 P1 C14 -64.13(18) . .
Ag1 C1 P2 C20 -53.90(19) . .
Ag1 C1 P2 C26 -176.67(14) . .
Ag1 C1 P2 C32 67.22(16) . .
Ag1 C18 C19 C14 -112.8(3) 2_444 .
Ag1 C18 C19 Pt1 59.6(2) 2_444 .
Pt1 C1 P1 C2 160.52(15) . .
Pt1 C1 P1 C8 -75.22(19) . .
Pt1 C1 P1 C14 38.88(17) . .
Pt1 C1 P2 C20 -154.74(14) . .
Pt1 C1 P2 C26 82.49(19) . .
Pt1 C1 P2 C32 -33.63(17) . .
F1 C44 S1 O1 -64.1(4) . .
F1 C44 S1 O2 56.7(4) . .
F1 C44 S1 O3 176.4(3) . .
F2 C44 S1 O1 176.5(3) . .
F2 C44 S1 O2 -62.7(4) . .
F2 C44 S1 O3 57.0(4) . .
F3 C44 S1 O1 55.5(4) . .
F3 C44 S1 O2 176.2(3) . .
F3 C44 S1 O3 -64.0(4) . .
